data_4342131
loop_
_publ_author_name
'Wilcox, Robert J.'
'Losey, Bradley P.'
'Folmer, Jacob C. W.'
'Martin, James D.'
'Zeller, Matthias'
'Sommer, Roger'

_publ_section_title
;
 Crystalline and liquid structure of zinc chloride trihydrate: a unique
 ionic liquid.
;
_journal_issue 3
_journal_name_full 'Inorganic chemistry'
_journal_page_first 1109
_journal_page_last 1119
_journal_paper_doi 10.1021/ic5024532
_journal_volume 54
_journal_year 2015
_chemical_formula_moiety 'H12 O6 Zn, Cl4 Zn'
_chemical_formula_sum 'Cl4 H12 O6 Zn2'
_chemical_formula_weight 380.68
_chemical_name_systematic
; 
 ? 
;
_space_group_IT_number 2
_symmetry_cell_setting triclinic
_symmetry_space_group_name_Hall '-P 1'
_symmetry_space_group_name_H-M 'P -1'
_atom_sites_solution_hydrogens geom
_atom_sites_solution_primary direct
_atom_sites_solution_secondary difmap
_audit_creation_date 2014-09-05T10:12
_audit_creation_method SHELXL-97
_audit_update_record ' 2014-09-05T10:12  Initial CIF as created by GSAS2CIF'
_cell_angle_alpha 90.466(8)
_cell_angle_beta 98.900(8)
_cell_angle_gamma 95.575(8)
_cell_formula_units_Z 2
_cell_length_a 6.477(3)
_cell_length_b 6.511(3)
_cell_length_c 14.291(7)
_cell_measurement_reflns_used 1696
_cell_measurement_temperature 254(2)
_cell_measurement_theta_max 31.317
_cell_measurement_theta_min 2.886
_cell_volume 592.4(5)
_computing_cell_refinement 'Apex2 v2008.2-4 '
_computing_data_collection 'Apex2 v2008.2-4 (Bruker, 2008)'
_computing_data_reduction 'Apex2 v2008.2-4 '
_computing_molecular_graphics 'SHELXTL 6.14'
_computing_publication_material 'SHELXTL 6.14'
_computing_structure_refinement 'SHELXTL 6.14'
_computing_structure_solution 'SHELXTL 6.14 (Bruker, 2000-2003; Sheldrick, 2008)'
_diffrn_ambient_temperature 254(2)
_diffrn_measured_fraction_theta_full 0.986
_diffrn_measured_fraction_theta_max 0.986
_diffrn_measurement_device_type 'Bruker AXS SMART APEX CCD diffractometer'
_diffrn_measurement_method '\w scans'
_diffrn_radiation_monochromator graphite
_diffrn_radiation_source 'fine-focus sealed tube'
_diffrn_radiation_type MoK\a
_diffrn_radiation_wavelength 0.71073
_diffrn_reflns_av_R_equivalents 0.1005
_diffrn_reflns_av_sigmaI/netI 0.1571
_diffrn_reflns_limit_h_max 8
_diffrn_reflns_limit_h_min -8
_diffrn_reflns_limit_k_max 8
_diffrn_reflns_limit_k_min -8
_diffrn_reflns_limit_l_max 19
_diffrn_reflns_limit_l_min -19
_diffrn_reflns_number 5738
_diffrn_reflns_theta_full 28.27
_diffrn_reflns_theta_max 28.27
_diffrn_reflns_theta_min 1.44
_diffrn_standards_number 0
_exptl_absorpt_coefficient_mu 4.941
_exptl_absorpt_correction_T_max 0.7462
_exptl_absorpt_correction_T_min 0.2647
_exptl_absorpt_correction_type multi-scan
_exptl_absorpt_process_details 'Apex2 v2008.2-4 (Bruker, 2008)'
_exptl_crystal_colour colourless
_exptl_crystal_density_diffrn 2.134
_exptl_crystal_density_method 'not measured'
_exptl_crystal_description 'crystallized melt in capillary'
_exptl_crystal_F_000 376
_pd_prep_cool_rate '1 K per min'
_pd_prep_temperature 233
_refine_diff_density_max 1.845
_refine_diff_density_min -1.548
_refine_diff_density_rms 0.248
_refine_ls_extinction_method none
_refine_ls_goodness_of_fit_all 7.37
_refine_ls_goodness_of_fit_ref 1.071
_refine_ls_hydrogen_treatment mixed
_refine_ls_matrix_type full
_refine_ls_number_parameters 148
_refine_ls_number_reflns 2901
_refine_ls_number_restraints 20
_refine_ls_restrained_S_all 1.067
_refine_ls_R_factor_all 0.1340
_refine_ls_R_factor_gt 0.0790
_refine_ls_shift/su_max 0.001
_refine_ls_shift/su_mean 0.000
_refine_ls_structure_factor_coef Fsqd
_refine_ls_weighting_details 'calc w=1/[\s^2^(Fo^2^)+(0.0670P)^2^+1.1143P] where P=(Fo^2^+2Fc^2^)/3'
_refine_ls_weighting_scheme calc
_refine_ls_wR_factor_gt 0.1839
_refine_ls_wR_factor_ref 0.2050
_reflns_number_gt 1798
_reflns_number_total 2901
_reflns_threshold_expression I>2\s(I)
_cod_data_source_file ic5024532_si_002.cif
_cod_data_source_block 08mz483_0m
_cod_depositor_comments
;
The following automatic conversions were performed:

'_symmetry_cell_setting' value 'Triclinic' changed to 'triclinic'
according to
/usr/data/users/saulius/automatic-downloads/current/ACS/lib/dictionaries/cif_core.dic
dictionary named 'cif_core.dic' version 2.4.2 from 2011-04-26.

Automatic conversion script
Id: cif_fix_values 3008 2015-01-20 13:52:24Z robertas 
;
_cod_original_sg_symbol_H-M P-1
_cod_database_code 4342131

loop_
_symmetry_equiv_pos_as_xyz
'x, y, z'
'-x, -y, -z'

loop_
_atom_site_label
_atom_site_type_symbol
_atom_site_fract_x
_atom_site_fract_y
_atom_site_fract_z
_atom_site_U_iso_or_equiv
_atom_site_adp_type
_atom_site_occupancy
_atom_site_symmetry_multiplicity
_atom_site_calc_flag
_atom_site_refinement_flags
Cl1 Cl -0.0894(4) 1.0232(4) 0.11714(17) 0.0328(6) Uani 1 1 d .
Cl2 Cl 0.1150(4) 0.5496(4) 0.22022(17) 0.0324(6) Uani 1 1 d .
Cl3 Cl 0.4498(4) 1.0399(4) 0.25173(18) 0.0352(6) Uani 1 1 d .
Cl4 Cl 0.0014(4) 0.9348(4) 0.38296(17) 0.0367(6) Uani 1 1 d .
O1 O 0.2052(11) 0.3778(11) 1.0164(5) 0.0368(17) Uani 1 1 d D
H1A H 0.189(19) 0.392(15) 1.072(3) 0.055 Uiso 1 1 d D
H1B H 0.180(19) 0.255(6) 1.000(7) 0.055 Uiso 1 1 d D
O2 O 0.3868(11) 0.5541(11) 0.8582(5) 0.0322(15) Uani 1 1 d D
H2A H 0.283(11) 0.502(13) 0.824(7) 0.048 Uiso 1 1 d D
H2B H 0.408(16) 0.678(4) 0.851(8) 0.048 Uiso 1 1 d D
O3 O 0.4223(11) 0.7868(10) 1.0436(5) 0.0313(15) Uani 1 1 d D
H3A H 0.429(16) 0.855(12) 1.093(3) 0.047 Uiso 1 1 d D
H3B H 0.352(15) 0.840(9) 1.000(3) 0.047 Uiso 1 1 d D
O4 O 0.4217(14) 0.3950(13) 0.6291(6) 0.050(2) Uani 1 1 d D
H4A H 0.504(15) 0.394(16) 0.678(5) 0.075 Uiso 1 1 d D
H4B H 0.341(16) 0.290(12) 0.621(2) 0.075 Uiso 1 1 d D
O5 O 0.1946(13) 0.4059(12) 0.4374(6) 0.046(2) Uani 1 1 d D
H5A H 0.17(2) 0.284(5) 0.422(8) 0.070 Uiso 1 1 d D
H5B H 0.16(2) 0.478(14) 0.393(5) 0.070 Uiso 1 1 d D
O6 O 0.4035(15) 0.7853(11) 0.5311(6) 0.047(2) Uani 1 1 d D
H6A H 0.347(18) 0.877(12) 0.502(7) 0.071 Uiso 1 1 d D
H6B H 0.487(17) 0.832(16) 0.577(6) 0.071 Uiso 1 1 d D
Zn1 Zn 0.11165(16) 0.89840(17) 0.24178(7) 0.0236(3) Uani 1 1 d .
Zn2 Zn 0.5000 0.5000 1.0000 0.0224(4) Uani 1 2 d SD
Zn3 Zn 0.5000 0.5000 0.5000 0.0287(4) Uani 1 2 d SD

loop_
_atom_site_aniso_label
_atom_site_aniso_U_11
_atom_site_aniso_U_22
_atom_site_aniso_U_33
_atom_site_aniso_U_23
_atom_site_aniso_U_13
_atom_site_aniso_U_12
Cl1 0.0354(13) 0.0319(13) 0.0277(13) 0.0065(10) -0.0044(10) 0.0015(10)
Cl2 0.0400(13) 0.0258(12) 0.0302(14) 0.0013(10) 0.0018(10) 0.0032(10)
Cl3 0.0253(11) 0.0417(15) 0.0364(15) 0.0057(11) 0.0034(10) -0.0060(10)
Cl4 0.0419(14) 0.0466(16) 0.0219(12) -0.0030(11) 0.0117(10) -0.0041(12)
O1 0.030(4) 0.041(4) 0.041(5) -0.009(3) 0.016(3) -0.008(3)
O2 0.033(4) 0.036(4) 0.025(4) 0.008(3) -0.002(3) -0.001(3)
O3 0.034(4) 0.026(4) 0.032(4) -0.001(3) 0.001(3) 0.003(3)
O4 0.056(5) 0.059(6) 0.035(5) 0.017(4) 0.005(4) 0.008(4)
O5 0.042(4) 0.039(5) 0.049(5) 0.019(4) -0.015(4) -0.007(4)
O6 0.071(6) 0.021(4) 0.048(5) 0.001(3) 0.003(4) 0.008(4)
Zn1 0.0245(6) 0.0275(6) 0.0182(6) 0.0034(4) 0.0039(4) -0.0011(4)
Zn2 0.0212(7) 0.0229(8) 0.0225(8) 0.0043(6) 0.0043(6) -0.0017(6)
Zn3 0.0346(9) 0.0240(8) 0.0245(9) 0.0059(6) -0.0029(7) -0.0008(7)

loop_
_atom_type_symbol
_atom_type_description
_atom_type_scat_dispersion_real
_atom_type_scat_dispersion_imag
_atom_type_scat_source
O O 0.0106 0.0060 'International Tables Vol C Tables 4.2.6.8 and 6.1.1.4'
H H 0.0000 0.0000 'International Tables Vol C Tables 4.2.6.8 and 6.1.1.4'
Cl Cl 0.1484 0.1585 'International Tables Vol C Tables 4.2.6.8 and 6.1.1.4'
Zn Zn 0.2839 1.4301 'International Tables Vol C Tables 4.2.6.8 and 6.1.1.4'

loop_
_geom_angle_atom_site_label_1
_geom_angle_atom_site_label_2
_geom_angle_atom_site_label_3
_geom_angle
_geom_angle_site_symmetry_1
_geom_angle_site_symmetry_3
Zn2 O1 H1A 110(9) . .
Zn2 O1 H1B 113(8) . .
H1A O1 H1B 110(4) . .
Zn2 O2 H2A 130(8) . .
Zn2 O2 H2B 107(7) . .
H2A O2 H2B 113(4) . .
Zn2 O3 H3A 139(4) . .
Zn2 O3 H3B 110(2) . .
H3A O3 H3B 110(3) . .
Zn3 O4 H4A 125(8) . .
Zn3 O4 H4B 111(2) . .
H4A O4 H4B 112(4) . .
Zn3 O5 H5A 114(10) . .
Zn3 O5 H5B 111(10) . .
H5A O5 H5B 111(4) . .
Zn3 O6 H6A 137(8) . .
Zn3 O6 H6B 106(8) . .
H6A O6 H6B 111(4) . .
Cl1 Zn1 Cl4 115.51(11) . .
Cl1 Zn1 Cl3 110.25(10) . .
Cl4 Zn1 Cl3 109.65(10) . .
Cl1 Zn1 Cl2 109.30(10) . .
Cl4 Zn1 Cl2 104.94(10) . .
Cl3 Zn1 Cl2 106.71(10) . .
O1 Zn2 O1 179.998(1) 2_667 .
O1 Zn2 O2 90.9(3) 2_667 .
O1 Zn2 O2 89.1(3) . .
O1 Zn2 O2 89.1(3) 2_667 2_667
O1 Zn2 O2 90.9(3) . 2_667
O2 Zn2 O2 179.999(3) . 2_667
O1 Zn2 O3 91.8(3) 2_667 .
O1 Zn2 O3 88.2(3) . .
O2 Zn2 O3 91.9(3) . .
O2 Zn2 O3 88.1(3) 2_667 .
O1 Zn2 O3 88.2(3) 2_667 2_667
O1 Zn2 O3 91.8(3) . 2_667
O2 Zn2 O3 88.1(3) . 2_667
O2 Zn2 O3 91.9(3) 2_667 2_667
O3 Zn2 O3 180.0(3) . 2_667
O5 Zn3 O5 179.999(1) . 2_666
O5 Zn3 O6 88.9(3) . .
O5 Zn3 O6 91.1(3) 2_666 .
O5 Zn3 O6 91.1(3) . 2_666
O5 Zn3 O6 88.9(3) 2_666 2_666
O6 Zn3 O6 180.00(15) . 2_666
O5 Zn3 O4 91.4(3) . 2_666
O5 Zn3 O4 88.6(3) 2_666 2_666
O6 Zn3 O4 91.4(3) . 2_666
O6 Zn3 O4 88.6(3) 2_666 2_666
O5 Zn3 O4 88.6(3) . .
O5 Zn3 O4 91.4(3) 2_666 .
O6 Zn3 O4 88.6(3) . .
O6 Zn3 O4 91.4(3) 2_666 .
O4 Zn3 O4 179.999(2) 2_666 .

loop_
_geom_bond_atom_site_label_1
_geom_bond_atom_site_label_2
_geom_bond_distance
_geom_bond_site_symmetry_2
Cl1 Zn1 2.245(3) .
Cl2 Zn1 2.292(3) .
Cl3 Zn1 2.275(3) .
Cl4 Zn1 2.260(3) .
O1 Zn2 2.044(7) .
O1 H1A 0.82(2) .
O1 H1B 0.82(2) .
O2 Zn2 2.090(7) .
O2 H2A 0.81(2) .
O2 H2B 0.82(2) .
O3 Zn2 2.095(6) .
O3 H3A 0.82(2) .
O3 H3B 0.816(19) .
O4 Zn3 2.091(8) .
O4 H4A 0.82(2) .
O4 H4B 0.82(2) .
O5 Zn3 2.073(8) .
O5 H5A 0.82(2) .
O5 H5B 0.82(2) .
O6 Zn3 2.082(7) .
O6 H6A 0.82(2) .
O6 H6B 0.82(2) .
Zn2 O1 2.044(7) 2_667
Zn2 O2 2.090(7) 2_667
Zn2 O3 2.095(6) 2_667
Zn3 O5 2.073(8) 2_666
Zn3 O6 2.083(7) 2_666
Zn3 O4 2.090(8) 2_666

loop_
_geom_hbond_atom_site_label_D
_geom_hbond_atom_site_label_H
_geom_hbond_atom_site_label_A
_geom_hbond_distance_DH
_geom_hbond_distance_HA
_geom_hbond_distance_DA
_geom_hbond_angle_DHA
_geom_hbond_site_symmetry_A
O1 H1A Cl2 0.82(2) 2.48(4) 3.268(7) 161(9) 1_556
O1 H1B Cl1 0.82(2) 2.42(5) 3.181(8) 154(9) 2_566
O1 H1B Cl1 0.82(2) 2.93(10) 3.331(7) 112(8) 1_546
O2 H2A Cl2 0.81(2) 2.54(6) 3.272(8) 150(11) 2_566
O2 H2B Cl3 0.82(2) 2.55(7) 3.258(8) 146(11) 2_676
O3 H3A Cl3 0.82(2) 2.54(2) 3.361(7) 176(8) 1_556
O3 H3B Cl1 0.816(19) 2.43(3) 3.239(7) 170(11) 2_576
O4 H4B Cl4 0.82(2) 2.53(5) 3.294(10) 157(12) 2_566
O4 H4A Cl2 0.82(2) 2.65(5) 3.399(9) 153(11) 2_666
O5 H5A Cl4 0.82(2) 2.45(5) 3.240(8) 162(13) 1_545
O5 H5B Cl2 0.82(2) 2.49(6) 3.228(8) 150(11) .
O6 H6A Cl4 0.82(2) 2.65(7) 3.322(9) 140(10) .
O6 H6B Cl3 0.82(2) 2.53(8) 3.263(9) 149(13) 2_676
